data_4088242
loop_
_publ_author_name
'Xu, Ling'
'Wang, Yang'
'Wang, Yu-Chen'
'Wang, Zitao'
'Zhang, Wen-Xiong'
'Xi, Zhenfeng'

_publ_section_title
;
 Sandwich Lutetacyclopentadiene with the Coordination of Lithium to the
 Diene Unit: Synthesis, Structure, and Transformation
;
_journal_issue 1
_journal_name_full Organometallics
_journal_page_first 5
_journal_paper_doi 10.1021/acs.organomet.5b00957
_journal_volume 35
_journal_year 2015
_chemical_formula_moiety 'C36 H46 Li Lu O Si2'
_chemical_formula_sum 'C36 H46 Li Lu O Si2'
_chemical_formula_weight 732.82
_space_group_IT_number 61
_space_group_name_Hall '-P 2ac 2ab'
_space_group_name_H-M_alt 'P b c a'
_symmetry_cell_setting orthorhombic
_symmetry_space_group_name_H-M 'P b c a'
_atom_sites_solution_hydrogens geom
_atom_sites_solution_primary direct
_atom_sites_solution_secondary difmap
_audit_creation_method SHELXL-97
_cell_angle_alpha 90.00
_cell_angle_beta 90.00
_cell_angle_gamma 90.00
_cell_formula_units_Z 8
_cell_length_a 16.548(3)
_cell_length_b 12.335(3)
_cell_length_c 34.058(7)
_cell_measurement_reflns_used 17635
_cell_measurement_temperature 173(2)
_cell_measurement_theta_max 27.4805
_cell_measurement_theta_min 1.6509
_cell_volume 6952(3)
_computing_cell_refinement 'CrystalClear (Rigaku Inc., 2008)'
_computing_data_collection 'CrystalClear (Rigaku Inc., 2008)'
_computing_data_reduction 'CrystalClear (Rigaku Inc., 2008)'
_computing_molecular_graphics
;
 Mercury: visualization and analysis of crystal structures, C. F. Macrae,
 P. R. Edgington, P. McCabe, E. Pidcock, G. P. Shields, R. Taylor,
 M. Towler and J. van de Streek, J. Appl. Cryst., 39, 453-457, 2006.
;
_computing_publication_material 'SHELX-97 (Sheldrick, 1997)'
_computing_structure_refinement 'SHELXL-97 (Sheldrick, 1997)'
_computing_structure_solution 'SHELXS-97 (Sheldrick, 1990)'
_diffrn_ambient_temperature 173(2)
_diffrn_detector_area_resol_mean 28.5714
_diffrn_measured_fraction_theta_full 0.996
_diffrn_measured_fraction_theta_max 0.996
_diffrn_measurement_device_type 'Saturn724+ CCD'
_diffrn_measurement_method '\w scans at fixed \c = 45\%'
_diffrn_radiation_monochromator graphite
_diffrn_radiation_source 'fine-focus sealed tube'
_diffrn_radiation_type MoK\a
_diffrn_radiation_wavelength 0.71073
_diffrn_reflns_av_R_equivalents 0.0653
_diffrn_reflns_av_sigmaI/netI 0.0658
_diffrn_reflns_limit_h_max 21
_diffrn_reflns_limit_h_min -19
_diffrn_reflns_limit_k_max 15
_diffrn_reflns_limit_k_min -9
_diffrn_reflns_limit_l_max 36
_diffrn_reflns_limit_l_min -44
_diffrn_reflns_number 24822
_diffrn_reflns_theta_full 27.46
_diffrn_reflns_theta_max 27.46
_diffrn_reflns_theta_min 2.74
_exptl_absorpt_coefficient_mu 2.934
_exptl_absorpt_correction_T_max 1.0000
_exptl_absorpt_correction_T_min 0.6727
_exptl_absorpt_correction_type multi-scan
_exptl_absorpt_process_details 'CrystalClear (Rigaku Inc., 2008)'
_exptl_crystal_colour yellow
_exptl_crystal_density_diffrn 1.400
_exptl_crystal_density_method 'not measured'
_exptl_crystal_description block
_exptl_crystal_F_000 2976
_exptl_crystal_size_max 0.24
_exptl_crystal_size_mid 0.21
_exptl_crystal_size_min 0.18
_refine_diff_density_max 0.749
_refine_diff_density_min -1.093
_refine_diff_density_rms 0.131
_refine_ls_extinction_method none
_refine_ls_goodness_of_fit_ref 1.262
_refine_ls_hydrogen_treatment constr
_refine_ls_matrix_type full
_refine_ls_number_parameters 376
_refine_ls_number_reflns 7920
_refine_ls_number_restraints 0
_refine_ls_restrained_S_all 1.262
_refine_ls_R_factor_all 0.0953
_refine_ls_R_factor_gt 0.0799
_refine_ls_shift/su_max 0.001
_refine_ls_shift/su_mean 0.000
_refine_ls_structure_factor_coef Fsqd
_refine_ls_weighting_details 'calc w=1/[\s^2^(Fo^2^)+(0.0001P)^2^+40.3269P] where P=(Fo^2^+2Fc^2^)/3'
_refine_ls_weighting_scheme calc
_refine_ls_wR_factor_gt 0.1179
_refine_ls_wR_factor_ref 0.1238
_reflns_number_gt 6875
_reflns_number_total 7920
_reflns_threshold_expression >2sigma(I)
_cod_data_source_file om5b00957_si_002.cif
_cod_data_source_block 2
_cod_original_cell_volume 6952(2)
_cod_original_sg_symbol_H-M Pbca
_cod_database_code 4088242

loop_
_symmetry_equiv_pos_as_xyz
'x, y, z'
'-x+1/2, -y, z+1/2'
'x+1/2, -y+1/2, -z'
'-x, y+1/2, -z+1/2'
'-x, -y, -z'
'x-1/2, y, -z-1/2'
'-x-1/2, y-1/2, z'
'x, -y-1/2, z-1/2'

loop_
_atom_site_label
_atom_site_type_symbol
_atom_site_fract_x
_atom_site_fract_y
_atom_site_fract_z
_atom_site_U_iso_or_equiv
_atom_site_adp_type
_atom_site_occupancy
_atom_site_symmetry_multiplicity
_atom_site_calc_flag
_atom_site_refinement_flags
Lu1 Lu 0.928927(19) 0.57550(3) 0.337760(9) 0.02925(10) Uani 1 1 d .
Si1 Si 0.84571(14) 0.68702(19) 0.43445(7) 0.0356(5) Uani 1 1 d .
Si2 Si 1.14430(13) 0.63049(18) 0.30505(6) 0.0313(5) Uani 1 1 d .
O1 O 0.9862(3) 0.9399(4) 0.34967(17) 0.0443(14) Uani 1 1 d .
C1 C 1.0628(4) 0.6533(5) 0.3424(2) 0.0254(15) Uani 1 1 d .
C2 C 1.0787(4) 0.6792(5) 0.3807(2) 0.0267(15) Uani 1 1 d .
C3 C 1.0094(5) 0.6958(6) 0.4099(2) 0.0296(16) Uani 1 1 d .
C4 C 0.9320(4) 0.6734(5) 0.39946(19) 0.0234(14) Uani 1 1 d .
C5 C 1.1618(4) 0.6851(6) 0.3981(2) 0.0297(16) Uani 1 1 d .
C6 C 1.2130(5) 0.7723(7) 0.3921(2) 0.0414(19) Uani 1 1 d .
H6 H 1.1950 0.8322 0.3769 0.050 Uiso 1 1 calc R
C7 C 1.2909(5) 0.7736(8) 0.4081(3) 0.058(3) Uani 1 1 d .
H7 H 1.3251 0.8344 0.4040 0.070 Uiso 1 1 calc R
C8 C 1.3180(6) 0.6863(9) 0.4299(3) 0.059(3) Uani 1 1 d .
H8 H 1.3711 0.6866 0.4405 0.071 Uiso 1 1 calc R
C9 C 1.2681(5) 0.5997(9) 0.4361(3) 0.054(3) Uani 1 1 d .
H9 H 1.2863 0.5394 0.4511 0.065 Uiso 1 1 calc R
C10 C 1.1909(5) 0.6004(7) 0.4204(2) 0.044(2) Uani 1 1 d .
H10 H 1.1566 0.5401 0.4252 0.053 Uiso 1 1 calc R
C11 C 1.0353(5) 0.7491(7) 0.4481(2) 0.0367(18) Uani 1 1 d .
C12 C 1.0424(6) 0.6910(9) 0.4817(3) 0.062(3) Uani 1 1 d .
H12 H 1.0333 0.6150 0.4820 0.075 Uiso 1 1 calc R
C13 C 1.0646(6) 0.7488(11) 0.5176(3) 0.072(3) Uani 1 1 d .
H13 H 1.0719 0.7106 0.5415 0.087 Uiso 1 1 calc R
C14 C 1.0746(6) 0.8570(10) 0.5161(3) 0.067(3) Uani 1 1 d .
H14 H 1.0853 0.8948 0.5399 0.081 Uiso 1 1 calc R
C15 C 1.0701(6) 0.9132(10) 0.4829(3) 0.065(3) Uani 1 1 d .
H15 H 1.0811 0.9888 0.4827 0.078 Uiso 1 1 calc R
C16 C 1.0495(5) 0.8603(8) 0.4489(3) 0.050(2) Uani 1 1 d .
H16 H 1.0447 0.9006 0.4252 0.059 Uiso 1 1 calc R
C17 C 1.1055(6) 0.5475(9) 0.2627(3) 0.068(3) Uani 1 1 d .
H17B H 1.0898 0.4754 0.2722 0.101 Uiso 1 1 calc R
H17C H 1.1481 0.5401 0.2429 0.101 Uiso 1 1 calc R
H17A H 1.0585 0.5835 0.2511 0.101 Uiso 1 1 calc R
C18 C 1.1767(6) 0.7613(7) 0.2829(3) 0.065(3) Uani 1 1 d .
H18B H 1.2148 0.7472 0.2614 0.097 Uiso 1 1 calc R
H18C H 1.2030 0.8061 0.3029 0.097 Uiso 1 1 calc R
H18A H 1.1294 0.7996 0.2725 0.097 Uiso 1 1 calc R
C19 C 1.2358(5) 0.5545(8) 0.3222(2) 0.052(3) Uani 1 1 d .
H19A H 1.2189 0.4879 0.3356 0.077 Uiso 1 1 calc R
H19C H 1.2667 0.5999 0.3404 0.077 Uiso 1 1 calc R
H19B H 1.2696 0.5359 0.2995 0.077 Uiso 1 1 calc R
C20 C 0.8312(6) 0.8279(8) 0.4540(3) 0.067(3) Uani 1 1 d .
H20A H 0.8252 0.8785 0.4320 0.101 Uiso 1 1 calc R
H20C H 0.8783 0.8485 0.4697 0.101 Uiso 1 1 calc R
H20B H 0.7826 0.8301 0.4704 0.101 Uiso 1 1 calc R
C21 C 0.8498(6) 0.5917(9) 0.4775(3) 0.071(3) Uani 1 1 d .
H21A H 0.7957 0.5842 0.4889 0.107 Uiso 1 1 calc R
H21C H 0.8868 0.6208 0.4974 0.107 Uiso 1 1 calc R
H21B H 0.8692 0.5207 0.4688 0.107 Uiso 1 1 calc R
C22 C 0.7489(5) 0.6506(9) 0.4087(3) 0.064(3) Uani 1 1 d .
H22B H 0.7370 0.7051 0.3886 0.096 Uiso 1 1 calc R
H22C H 0.7047 0.6483 0.4278 0.096 Uiso 1 1 calc R
H22A H 0.7547 0.5794 0.3963 0.096 Uiso 1 1 calc R
C23 C 1.0097(6) 0.3968(6) 0.3463(3) 0.055(3) Uani 1 1 d .
H23 H 1.0661 0.4004 0.3413 0.066 Uiso 1 1 calc R
C24 C 0.9505(7) 0.3739(7) 0.3191(3) 0.059(3) Uani 1 1 d .
H24 H 0.9596 0.3595 0.2921 0.071 Uiso 1 1 calc R
C25 C 0.8749(6) 0.3750(7) 0.3375(3) 0.056(3) Uani 1 1 d .
H25 H 0.8239 0.3612 0.3257 0.068 Uiso 1 1 calc R
C26 C 0.8901(6) 0.4009(6) 0.3770(3) 0.052(3) Uani 1 1 d .
H26 H 0.8501 0.4083 0.3969 0.062 Uiso 1 1 calc R
C27 C 0.9729(6) 0.4139(7) 0.3825(3) 0.052(2) Uani 1 1 d .
H27 H 0.9993 0.4312 0.4064 0.062 Uiso 1 1 calc R
C28 C 0.8289(7) 0.5886(9) 0.2797(3) 0.071(3) Uani 1 1 d .
H28 H 0.8108 0.5210 0.2696 0.085 Uiso 1 1 calc R
C29 C 0.8966(7) 0.6477(11) 0.2675(3) 0.072(4) Uani 1 1 d .
H29 H 0.9335 0.6260 0.2476 0.087 Uiso 1 1 calc R
C30 C 0.9013(6) 0.7423(9) 0.2889(3) 0.062(3) Uani 1 1 d .
H30 H 0.9409 0.7974 0.2860 0.074 Uiso 1 1 calc R
C31 C 0.8377(6) 0.7424(8) 0.3152(3) 0.054(2) Uani 1 1 d .
H31 H 0.8264 0.7975 0.3339 0.064 Uiso 1 1 calc R
C32 C 0.7937(6) 0.6492(9) 0.3097(3) 0.055(3) Uani 1 1 d .
H32 H 0.7467 0.6293 0.3240 0.066 Uiso 1 1 calc R
C33 C 1.0579(6) 0.9986(7) 0.3376(3) 0.067(3) Uani 1 1 d .
H33A H 1.0713 0.9823 0.3099 0.081 Uiso 1 1 calc R
H33B H 1.1046 0.9789 0.3543 0.081 Uiso 1 1 calc R
C34 C 1.0370(6) 1.1162(7) 0.3425(3) 0.053(2) Uani 1 1 d .
H34B H 1.0843 1.1576 0.3520 0.063 Uiso 1 1 calc R
H34A H 1.0188 1.1477 0.3172 0.063 Uiso 1 1 calc R
C35 C 0.9714(7) 1.1181(8) 0.3715(4) 0.079(4) Uani 1 1 d .
H35A H 0.9360 1.1819 0.3676 0.095 Uiso 1 1 calc R
H35B H 0.9932 1.1197 0.3986 0.095 Uiso 1 1 calc R
C36 C 0.9267(5) 1.0153(7) 0.3640(3) 0.058(3) Uani 1 1 d .
H36B H 0.9015 0.9880 0.3884 0.069 Uiso 1 1 calc R
H36A H 0.8838 1.0268 0.3441 0.069 Uiso 1 1 calc R
Li1 Li 0.9829(8) 0.7901(10) 0.3543(4) 0.038(3) Uani 1 1 d .

loop_
_atom_site_aniso_label
_atom_site_aniso_U_11
_atom_site_aniso_U_22
_atom_site_aniso_U_33
_atom_site_aniso_U_23
_atom_site_aniso_U_13
_atom_site_aniso_U_12
Lu1 0.02699(17) 0.02970(17) 0.03105(16) -0.00297(14) -0.00399(13) -0.00205(15)
Si1 0.0306(12) 0.0416(13) 0.0345(11) 0.0009(10) 0.0072(9) -0.0015(10)
Si2 0.0270(11) 0.0378(12) 0.0291(10) -0.0020(9) 0.0045(9) 0.0039(10)
O1 0.042(3) 0.027(3) 0.064(4) 0.004(3) 0.015(3) 0.000(3)
C1 0.020(3) 0.025(3) 0.031(4) 0.003(3) -0.004(3) 0.001(3)
C2 0.019(3) 0.023(3) 0.038(4) -0.001(3) -0.001(3) 0.001(3)
C3 0.033(4) 0.033(4) 0.023(3) -0.004(3) 0.003(3) 0.002(3)
C4 0.020(3) 0.021(3) 0.030(3) -0.001(3) 0.002(3) 0.001(3)
C5 0.020(4) 0.033(4) 0.035(4) -0.006(3) 0.002(3) 0.002(3)
C6 0.034(5) 0.043(5) 0.047(5) -0.004(4) -0.001(4) -0.003(4)
C7 0.028(5) 0.066(7) 0.080(7) -0.022(6) 0.004(5) -0.009(5)
C8 0.033(5) 0.096(8) 0.049(6) -0.019(6) -0.014(4) 0.012(6)
C9 0.026(5) 0.079(7) 0.057(6) 0.008(5) -0.005(4) 0.010(5)
C10 0.034(5) 0.051(6) 0.047(5) 0.001(4) -0.003(4) 0.006(4)
C11 0.027(4) 0.050(5) 0.033(4) -0.006(4) -0.001(3) 0.006(4)
C12 0.059(7) 0.081(8) 0.046(6) 0.002(5) -0.007(5) 0.012(6)
C13 0.061(7) 0.112(10) 0.043(5) 0.005(6) -0.001(5) 0.025(7)
C14 0.054(6) 0.099(9) 0.049(6) -0.020(6) -0.010(5) 0.007(7)
C15 0.044(6) 0.085(8) 0.064(6) -0.031(6) 0.004(5) -0.010(6)
C16 0.046(5) 0.057(6) 0.046(5) -0.021(5) -0.006(4) -0.004(5)
C17 0.044(6) 0.114(9) 0.045(5) -0.036(6) 0.007(4) -0.010(6)
C18 0.084(8) 0.047(6) 0.064(6) 0.008(5) 0.043(6) 0.005(6)
C19 0.040(5) 0.074(7) 0.041(5) 0.001(5) 0.011(4) 0.029(5)
C20 0.062(7) 0.052(6) 0.088(8) -0.014(6) 0.037(6) 0.000(5)
C21 0.065(7) 0.091(8) 0.058(6) 0.021(6) 0.014(5) -0.011(7)
C22 0.032(5) 0.099(9) 0.061(6) -0.006(6) 0.009(5) -0.015(6)
C23 0.046(6) 0.022(4) 0.098(8) -0.002(5) 0.001(6) 0.000(4)
C24 0.082(8) 0.030(5) 0.065(6) -0.010(5) 0.010(6) -0.010(5)
C25 0.048(6) 0.035(5) 0.087(8) -0.003(5) -0.017(6) -0.014(4)
C26 0.071(7) 0.019(4) 0.066(6) -0.002(4) 0.016(5) -0.011(4)
C27 0.068(7) 0.026(4) 0.062(6) 0.005(4) -0.011(5) -0.011(5)
C28 0.085(8) 0.060(7) 0.069(7) -0.013(6) -0.053(7) 0.008(6)
C29 0.065(7) 0.125(11) 0.026(5) 0.017(6) 0.001(5) 0.038(8)
C30 0.052(6) 0.081(8) 0.053(6) 0.033(6) -0.024(5) -0.008(6)
C31 0.054(6) 0.048(6) 0.058(6) 0.004(5) -0.019(5) 0.017(5)
C32 0.034(5) 0.080(7) 0.051(6) 0.012(5) -0.016(4) -0.004(5)
C33 0.066(7) 0.036(5) 0.101(8) 0.012(5) 0.039(7) 0.008(5)
C34 0.056(6) 0.037(5) 0.065(6) -0.008(5) 0.010(5) -0.005(4)
C35 0.109(10) 0.032(5) 0.097(9) -0.009(6) 0.048(8) -0.002(6)
C36 0.035(5) 0.033(5) 0.105(8) -0.010(5) 0.023(5) 0.001(4)
Li1 0.038(8) 0.025(7) 0.050(8) -0.001(6) 0.003(6) -0.004(6)

loop_
_atom_type_symbol
_atom_type_description
_atom_type_scat_dispersion_real
_atom_type_scat_dispersion_imag
_atom_type_scat_source
C C 0.0033 0.0016 'International Tables Vol C Tables 4.2.6.8 and 6.1.1.4'
H H 0.0000 0.0000 'International Tables Vol C Tables 4.2.6.8 and 6.1.1.4'
Li Li -0.0003 0.0001 'International Tables Vol C Tables 4.2.6.8 and 6.1.1.4'
O O 0.0106 0.0060 'International Tables Vol C Tables 4.2.6.8 and 6.1.1.4'
Si Si 0.0817 0.0704 'International Tables Vol C Tables 4.2.6.8 and 6.1.1.4'
Lu Lu -0.4720 5.8584 'International Tables Vol C Tables 4.2.6.8 and 6.1.1.4'

loop_
_geom_angle_atom_site_label_1
_geom_angle_atom_site_label_2
_geom_angle_atom_site_label_3
_geom_angle
C1 Lu1 C4 74.1(2)
C1 Lu1 C28 127.7(3)
C4 Lu1 C28 130.2(3)
C1 Lu1 C24 105.7(3)
C4 Lu1 C24 133.4(3)
C28 Lu1 C24 87.7(3)
C1 Lu1 C23 81.8(3)
C4 Lu1 C23 108.3(3)
C28 Lu1 C23 118.0(3)
C24 Lu1 C23 30.8(3)
C1 Lu1 C32 132.4(3)
C4 Lu1 C32 99.4(3)
C28 Lu1 C32 31.2(3)
C24 Lu1 C32 111.4(3)
C23 Lu1 C32 141.5(3)
C1 Lu1 C29 96.5(3)
C4 Lu1 C29 129.0(3)
C28 Lu1 C29 31.3(3)
C24 Lu1 C29 97.5(4)
C23 Lu1 C29 119.9(4)
C32 Lu1 C29 50.7(3)
C1 Lu1 C27 90.5(3)
C4 Lu1 C27 82.5(3)
C28 Lu1 C27 132.3(3)
C24 Lu1 C27 51.1(3)
C23 Lu1 C27 31.0(3)
C32 Lu1 C27 136.2(3)
C29 Lu1 C27 148.5(4)
C1 Lu1 C26 121.2(3)
C4 Lu1 C26 88.4(3)
C28 Lu1 C26 106.6(4)
C24 Lu1 C26 50.9(3)
C23 Lu1 C26 50.9(3)
C32 Lu1 C26 105.3(3)
C29 Lu1 C26 134.4(4)
C27 Lu1 C26 30.9(3)
C1 Lu1 C25 133.2(3)
C4 Lu1 C25 118.6(3)
C28 Lu1 C25 80.7(3)
C24 Lu1 C25 31.1(3)
C23 Lu1 C25 51.4(3)
C32 Lu1 C25 92.0(3)
C29 Lu1 C25 104.4(4)
C27 Lu1 C25 51.6(3)
C26 Lu1 C25 31.1(3)
C1 Lu1 C31 103.4(3)
C4 Lu1 C31 82.9(3)
C28 Lu1 C31 50.8(3)
C24 Lu1 C31 138.5(3)
C23 Lu1 C31 168.6(3)
C32 Lu1 C31 30.2(3)
C29 Lu1 C31 49.9(3)
C27 Lu1 C31 156.2(3)
C26 Lu1 C31 130.1(3)
C25 Lu1 C31 122.2(3)
C1 Lu1 C30 83.9(3)
C4 Lu1 C30 99.2(3)
C28 Lu1 C30 50.8(3)
C24 Lu1 C30 127.3(4)
C23 Lu1 C30 143.9(4)
C32 Lu1 C30 50.0(3)
C29 Lu1 C30 30.1(3)
C27 Lu1 C30 173.5(3)
C26 Lu1 C30 154.9(3)
C25 Lu1 C30 131.3(3)
C31 Lu1 C30 29.9(3)
C4 Si1 C20 114.0(4)
C4 Si1 C22 109.4(4)
C20 Si1 C22 106.1(5)
C4 Si1 C21 114.4(4)
C20 Si1 C21 107.9(5)
C22 Si1 C21 104.2(5)
C18 Si2 C19 109.1(5)
C18 Si2 C1 110.7(4)
C19 Si2 C1 116.4(3)
C18 Si2 C17 105.0(5)
C19 Si2 C17 104.0(4)
C1 Si2 C17 110.9(4)
C36 O1 C33 109.5(6)
C36 O1 Li1 126.5(7)
C33 O1 Li1 123.1(7)
C2 C1 Si2 122.9(5)
C2 C1 Li1 76.0(6)
Si2 C1 Li1 132.6(5)
C2 C1 Lu1 109.4(5)
Si2 C1 Lu1 123.7(3)
Li1 C1 Lu1 76.3(4)
C1 C2 C5 124.4(6)
C1 C2 C3 120.3(6)
C5 C2 C3 115.0(6)
C1 C2 Li1 68.4(5)
C5 C2 Li1 139.9(6)
C3 C2 Li1 69.8(5)
C4 C3 C11 125.3(6)
C4 C3 C2 120.7(6)
C11 C3 C2 113.7(6)
C4 C3 Li1 72.8(5)
C11 C3 Li1 123.2(6)
C2 C3 Li1 70.8(5)
C3 C4 Si1 122.5(5)
C3 C4 Li1 72.4(5)
Si1 C4 Li1 131.2(5)
C3 C4 Lu1 110.4(5)
Si1 C4 Lu1 125.6(3)
Li1 C4 Lu1 74.7(4)
C10 C5 C6 117.1(7)
C10 C5 C2 120.1(7)
C6 C5 C2 122.7(7)
C5 C6 C7 121.1(9)
C5 C6 H6 119.5
C7 C6 H6 119.5
C8 C7 C6 119.9(9)
C8 C7 H7 120.0
C6 C7 H7 120.0
C9 C8 C7 119.7(8)
C9 C8 H8 120.2
C7 C8 H8 120.2
C8 C9 C10 119.5(9)
C8 C9 H9 120.2
C10 C9 H9 120.2
C5 C10 C9 122.7(9)
C5 C10 H10 118.7
C9 C10 H10 118.7
C12 C11 C16 119.4(8)
C12 C11 C3 121.3(8)
C16 C11 C3 119.3(7)
C11 C12 C13 118.0(10)
C11 C12 H12 121.0
C13 C12 H12 121.0
C14 C13 C12 119.0(10)
C14 C13 H13 120.5
C12 C13 H13 120.5
C15 C14 C13 122.8(10)
C15 C14 H14 118.6
C13 C14 H14 118.6
C14 C15 C16 118.9(11)
C14 C15 H15 120.5
C16 C15 H15 120.5
C15 C16 C11 121.7(10)
C15 C16 H16 119.1
C11 C16 H16 119.1
Si2 C17 H17B 109.5
Si2 C17 H17C 109.5
H17B C17 H17C 109.5
Si2 C17 H17A 109.5
H17B C17 H17A 109.5
H17C C17 H17A 109.5
Si2 C18 H18B 109.5
Si2 C18 H18C 109.5
H18B C18 H18C 109.5
Si2 C18 H18A 109.5
H18B C18 H18A 109.5
H18C C18 H18A 109.5
Si2 C19 H19A 109.5
Si2 C19 H19C 109.5
H19A C19 H19C 109.5
Si2 C19 H19B 109.5
H19A C19 H19B 109.5
H19C C19 H19B 109.5
Si1 C20 H20A 109.5
Si1 C20 H20C 109.5
H20A C20 H20C 109.5
Si1 C20 H20B 109.5
H20A C20 H20B 109.5
H20C C20 H20B 109.5
Si1 C21 H21A 109.5
Si1 C21 H21C 109.5
H21A C21 H21C 109.5
Si1 C21 H21B 109.5
H21A C21 H21B 109.5
H21C C21 H21B 109.5
Si1 C22 H22B 109.5
Si1 C22 H22C 109.5
H22B C22 H22C 109.5
Si1 C22 H22A 109.5
H22B C22 H22A 109.5
H22C C22 H22A 109.5
C24 C23 C27 108.4(9)
C24 C23 Lu1 74.5(5)
C27 C23 Lu1 75.2(5)
C24 C23 H23 125.8
C27 C23 H23 125.8
Lu1 C23 H23 116.5
C23 C24 C25 109.4(9)
C23 C24 Lu1 74.7(5)
C25 C24 Lu1 76.0(5)
C23 C24 H24 125.3
C25 C24 H24 125.3
Lu1 C24 H24 116.0
C24 C25 C26 105.7(9)
C24 C25 Lu1 73.0(5)
C26 C25 Lu1 73.9(5)
C24 C25 H25 127.1
C26 C25 H25 127.1
Lu1 C25 H25 118.2
C27 C26 C25 109.3(9)
C27 C26 Lu1 74.4(5)
C25 C26 Lu1 75.0(5)
C27 C26 H26 125.4
C25 C26 H26 125.4
Lu1 C26 H26 117.1
C23 C27 C26 107.2(9)
C23 C27 Lu1 73.8(5)
C26 C27 Lu1 74.7(5)
C23 C27 H27 126.4
C26 C27 H27 126.4
Lu1 C27 H27 117.2
C32 C28 C29 105.8(9)
C32 C28 Lu1 75.0(5)
C29 C28 Lu1 75.4(5)
C32 C28 H28 127.1
C29 C28 H28 127.1
Lu1 C28 H28 115.1
C30 C29 C28 109.2(10)
C30 C29 Lu1 78.1(5)
C28 C29 Lu1 73.4(5)
C30 C29 H29 125.4
C28 C29 H29 125.4
Lu1 C29 H29 115.2
C29 C30 C31 107.5(10)
C29 C30 Li1 131.0(7)
C31 C30 Li1 81.0(7)
C29 C30 Lu1 71.8(6)
C31 C30 Lu1 74.2(5)
Li1 C30 Lu1 64.3(3)
C29 C30 H30 126.2
C31 C30 H30 126.2
Li1 C30 H30 65.0
Lu1 C30 H30 119.6
C32 C31 C30 108.3(10)
C32 C31 Lu1 72.2(5)
C30 C31 Lu1 75.8(5)
C32 C31 H31 125.9
C30 C31 H31 125.9
Lu1 C31 H31 118.0
C31 C32 C28 109.1(10)
C31 C32 Lu1 77.6(5)
C28 C32 Lu1 73.8(5)
C31 C32 H32 125.4
C28 C32 H32 125.4
Lu1 C32 H32 115.2
O1 C33 C34 105.2(7)
O1 C33 H33A 110.7
C34 C33 H33A 110.7
O1 C33 H33B 110.7
C34 C33 H33B 110.7
H33A C33 H33B 108.8
C35 C34 C33 105.1(8)
C35 C34 H34B 110.7
C33 C34 H34B 110.7
C35 C34 H34A 110.7
C33 C34 H34A 110.7
H34B C34 H34A 108.8
C34 C35 C36 103.7(8)
C34 C35 H35A 111.0
C36 C35 H35A 111.0
C34 C35 H35B 111.0
C36 C35 H35B 111.0
H35A C35 H35B 109.0
O1 C36 C35 105.6(7)
O1 C36 H36B 110.6
C35 C36 H36B 110.6
O1 C36 H36A 110.6
C35 C36 H36A 110.6
H36B C36 H36A 108.8
O1 Li1 C1 137.4(8)
O1 Li1 C3 125.3(7)
C1 Li1 C3 68.9(5)
O1 Li1 C4 134.5(7)
C1 Li1 C4 81.9(5)
C3 Li1 C4 34.8(3)
O1 Li1 C2 127.6(7)
C1 Li1 C2 35.6(3)
C3 Li1 C2 39.4(3)
C4 Li1 C2 67.1(4)
O1 Li1 C30 99.4(6)
C1 Li1 C30 88.9(5)
C3 Li1 C30 133.0(6)
C4 Li1 C30 103.8(6)
C2 Li1 C30 123.2(6)
O1 Li1 Lu1 156.6(7)
C1 Li1 Lu1 55.6(3)
C3 Li1 Lu1 75.4(4)
C4 Li1 Lu1 55.1(3)
C2 Li1 Lu1 74.8(4)
C30 Li1 Lu1 58.1(4)

loop_
_geom_bond_atom_site_label_1
_geom_bond_atom_site_label_2
_geom_bond_distance
Lu1 C1 2.420(7)
Lu1 C4 2.424(7)
Lu1 C28 2.583(9)
Lu1 C24 2.592(9)
Lu1 C23 2.594(8)
Lu1 C32 2.598(9)
Lu1 C29 2.609(9)
Lu1 C27 2.612(9)
Lu1 C26 2.616(8)
Lu1 C25 2.630(8)
Lu1 C31 2.666(8)
Lu1 C30 2.686(9)
Si1 C4 1.868(7)
Si1 C20 1.875(9)
Si1 C22 1.880(9)
Si1 C21 1.882(10)
Si2 C18 1.861(9)
Si2 C19 1.874(8)
Si2 C1 1.875(7)
Si2 C17 1.881(9)
O1 C36 1.440(9)
O1 C33 1.449(10)
O1 Li1 1.855(13)
C1 C2 1.366(9)
C1 Li1 2.182(15)
C2 C5 1.499(9)
C2 C3 1.532(9)
C2 Li1 2.278(15)
C3 C4 1.356(10)
C3 C11 1.522(10)
C3 Li1 2.264(15)
C4 Li1 2.268(15)
C5 C10 1.379(11)
C5 C6 1.384(10)
C6 C7 1.398(11)
C6 H6 0.9500
C7 C8 1.384(13)
C7 H7 0.9500
C8 C9 1.367(13)
C8 H8 0.9500
C9 C10 1.385(11)
C9 H9 0.9500
C10 H10 0.9500
C11 C12 1.355(12)
C11 C16 1.391(12)
C12 C13 1.461(14)
C12 H12 0.9500
C13 C14 1.345(15)
C13 H13 0.9500
C14 C15 1.329(14)
C14 H14 0.9500
C15 C16 1.374(11)
C15 H15 0.9500
C16 H16 0.9500
C17 H17B 0.9800
C17 H17C 0.9800
C17 H17A 0.9800
C18 H18B 0.9800
C18 H18C 0.9800
C18 H18A 0.9800
C19 H19A 0.9800
C19 H19C 0.9800
C19 H19B 0.9800
C20 H20A 0.9800
C20 H20C 0.9800
C20 H20B 0.9800
C21 H21A 0.9800
C21 H21C 0.9800
C21 H21B 0.9800
C22 H22B 0.9800
C22 H22C 0.9800
C22 H22A 0.9800
C23 C24 1.378(13)
C23 C27 1.390(13)
C23 H23 0.9500
C24 C25 1.399(13)
C24 H24 0.9500
C25 C26 1.406(13)
C25 H25 0.9500
C26 C27 1.392(13)
C26 H26 0.9500
C27 H27 0.9500
C28 C32 1.394(14)
C28 C29 1.399(15)
C28 H28 0.9500
C29 C30 1.378(15)
C29 H29 0.9500
C30 C31 1.382(13)
C30 Li1 2.672(17)
C30 H30 0.9500
C31 C32 1.373(13)
C31 H31 0.9500
C32 H32 0.9500
C33 C34 1.500(11)
C33 H33A 0.9900
C33 H33B 0.9900
C34 C35 1.470(13)
C34 H34B 0.9900
C34 H34A 0.9900
C35 C36 1.491(12)
C35 H35A 0.9900
C35 H35B 0.9900
C36 H36B 0.9900
C36 H36A 0.9900

loop_
_geom_torsion_atom_site_label_1
_geom_torsion_atom_site_label_2
_geom_torsion_atom_site_label_3
_geom_torsion_atom_site_label_4
_geom_torsion
C18 Si2 C1 C2 -85.3(7)
C19 Si2 C1 C2 40.0(8)
C17 Si2 C1 C2 158.5(6)
C18 Si2 C1 Li1 16.5(8)
C19 Si2 C1 Li1 141.8(7)
C17 Si2 C1 Li1 -99.6(8)
C18 Si2 C1 Lu1 119.7(5)
C19 Si2 C1 Lu1 -115.0(5)
C17 Si2 C1 Lu1 3.5(6)
C4 Lu1 C1 C2 19.3(5)
C28 Lu1 C1 C2 148.3(5)
C24 Lu1 C1 C2 -112.2(5)
C23 Lu1 C1 C2 -92.5(5)
C32 Lu1 C1 C2 107.6(5)
C29 Lu1 C1 C2 148.1(5)
C27 Lu1 C1 C2 -62.7(5)
C26 Lu1 C1 C2 -58.8(6)
C25 Lu1 C1 C2 -95.2(6)
C31 Lu1 C1 C2 97.9(5)
C30 Lu1 C1 C2 120.7(5)
C4 Lu1 C1 Si2 177.3(4)
C28 Lu1 C1 Si2 -53.8(5)
C24 Lu1 C1 Si2 45.8(5)
C23 Lu1 C1 Si2 65.5(4)
C32 Lu1 C1 Si2 -94.5(5)
C29 Lu1 C1 Si2 -53.9(4)
C27 Lu1 C1 Si2 95.3(4)
C26 Lu1 C1 Si2 99.2(4)
C25 Lu1 C1 Si2 62.7(5)
C31 Lu1 C1 Si2 -104.2(4)
C30 Lu1 C1 Si2 -81.4(4)
C4 Lu1 C1 Li1 -50.2(4)
C28 Lu1 C1 Li1 78.7(5)
C24 Lu1 C1 Li1 178.3(5)
C23 Lu1 C1 Li1 -162.0(5)
C32 Lu1 C1 Li1 38.0(6)
C29 Lu1 C1 Li1 78.6(5)
C27 Lu1 C1 Li1 -132.2(5)
C26 Lu1 C1 Li1 -128.3(5)
C25 Lu1 C1 Li1 -164.8(5)
C31 Lu1 C1 Li1 28.3(5)
C30 Lu1 C1 Li1 51.1(5)
Si2 C1 C2 C5 -4.5(10)
Li1 C1 C2 C5 -136.6(8)
Lu1 C1 C2 C5 153.6(6)
Si2 C1 C2 C3 -179.4(5)
Li1 C1 C2 C3 48.5(7)
Lu1 C1 C2 C3 -21.3(8)
Si2 C1 C2 Li1 132.1(6)
Lu1 C1 C2 Li1 -69.8(5)
C1 C2 C3 C4 7.3(11)
C5 C2 C3 C4 -168.1(7)
Li1 C2 C3 C4 55.1(7)
C1 C2 C3 C11 -166.6(7)
C5 C2 C3 C11 18.0(9)
Li1 C2 C3 C11 -118.7(7)
C1 C2 C3 Li1 -47.9(7)
C5 C2 C3 Li1 136.7(7)
C11 C3 C4 Si1 -9.2(11)
C2 C3 C4 Si1 177.6(5)
Li1 C3 C4 Si1 -128.1(6)
C11 C3 C4 Li1 118.9(8)
C2 C3 C4 Li1 -54.2(7)
C11 C3 C4 Lu1 -175.5(6)
C2 C3 C4 Lu1 11.4(8)
Li1 C3 C4 Lu1 65.6(5)
C20 Si1 C4 C3 60.5(8)
C22 Si1 C4 C3 179.2(7)
C21 Si1 C4 C3 -64.3(7)
C20 Si1 C4 Li1 -34.1(8)
C22 Si1 C4 Li1 84.5(7)
C21 Si1 C4 Li1 -159.0(7)
C20 Si1 C4 Lu1 -135.4(5)
C22 Si1 C4 Lu1 -16.7(6)
C21 Si1 C4 Lu1 99.7(5)
C1 Lu1 C4 C3 -16.0(5)
C28 Lu1 C4 C3 -142.4(6)
C24 Lu1 C4 C3 80.7(6)
C23 Lu1 C4 C3 59.5(6)
C32 Lu1 C4 C3 -147.6(5)
C29 Lu1 C4 C3 -101.5(6)
C27 Lu1 C4 C3 76.7(5)
C26 Lu1 C4 C3 107.1(5)
C25 Lu1 C4 C3 114.9(5)
C31 Lu1 C4 C3 -122.1(6)
C30 Lu1 C4 C3 -96.9(5)
C1 Lu1 C4 Si1 178.3(4)
C28 Lu1 C4 Si1 51.9(6)
C24 Lu1 C4 Si1 -85.0(5)
C23 Lu1 C4 Si1 -106.2(4)
C32 Lu1 C4 Si1 46.7(4)
C29 Lu1 C4 Si1 92.9(5)
C27 Lu1 C4 Si1 -89.0(4)
C26 Lu1 C4 Si1 -58.6(4)
C25 Lu1 C4 Si1 -50.8(5)
C31 Lu1 C4 Si1 72.2(4)
C30 Lu1 C4 Si1 97.4(4)
C1 Lu1 C4 Li1 48.2(4)
C28 Lu1 C4 Li1 -78.2(6)
C24 Lu1 C4 Li1 144.9(5)
C23 Lu1 C4 Li1 123.6(4)
C32 Lu1 C4 Li1 -83.4(4)
C29 Lu1 C4 Li1 -37.3(6)
C27 Lu1 C4 Li1 140.9(5)
C26 Lu1 C4 Li1 171.3(5)
C25 Lu1 C4 Li1 179.1(4)
C31 Lu1 C4 Li1 -58.0(4)
C30 Lu1 C4 Li1 -32.7(5)
C1 C2 C5 C10 -100.5(9)
C3 C2 C5 C10 74.6(9)
Li1 C2 C5 C10 162.5(8)
C1 C2 C5 C6 77.9(10)
C3 C2 C5 C6 -107.0(8)
Li1 C2 C5 C6 -19.1(13)
C10 C5 C6 C7 0.1(12)
C2 C5 C6 C7 -178.4(7)
C5 C6 C7 C8 0.7(13)
C6 C7 C8 C9 -0.8(14)
C7 C8 C9 C10 0.0(14)
C6 C5 C10 C9 -0.9(12)
C2 C5 C10 C9 177.7(8)
C8 C9 C10 C5 0.8(14)
C4 C3 C11 C12 81.4(11)
C2 C3 C11 C12 -105.1(9)
Li1 C3 C11 C12 173.1(8)
C4 C3 C11 C16 -96.6(10)
C2 C3 C11 C16 76.9(9)
Li1 C3 C11 C16 -4.9(11)
C16 C11 C12 C13 0.3(13)
C3 C11 C12 C13 -177.7(8)
C11 C12 C13 C14 2.0(15)
C12 C13 C14 C15 -4.3(17)
C13 C14 C15 C16 4.2(17)
C14 C15 C16 C11 -1.8(15)
C12 C11 C16 C15 -0.4(14)
C3 C11 C16 C15 177.6(8)
C1 Lu1 C23 C24 -140.7(7)
C4 Lu1 C23 C24 149.1(6)
C28 Lu1 C23 C24 -12.1(8)
C32 Lu1 C23 C24 15.3(9)
C29 Lu1 C23 C24 -47.9(8)
C27 Lu1 C23 C24 114.3(9)
C26 Lu1 C23 C24 77.0(6)
C25 Lu1 C23 C24 36.7(6)
C31 Lu1 C23 C24 -22.7(19)
C30 Lu1 C23 C24 -73.1(8)
C1 Lu1 C23 C27 104.9(6)
C4 Lu1 C23 C27 34.8(6)
C28 Lu1 C23 C27 -126.5(6)
C24 Lu1 C23 C27 -114.3(9)
C32 Lu1 C23 C27 -99.1(7)
C29 Lu1 C23 C27 -162.3(6)
C26 Lu1 C23 C27 -37.4(5)
C25 Lu1 C23 C27 -77.6(6)
C31 Lu1 C23 C27 -137.1(15)
C30 Lu1 C23 C27 172.6(6)
C27 C23 C24 C25 -0.5(11)
Lu1 C23 C24 C25 -68.7(7)
C27 C23 C24 Lu1 68.2(6)
C1 Lu1 C24 C23 40.6(7)
C4 Lu1 C24 C23 -42.2(8)
C28 Lu1 C24 C23 169.3(7)
C32 Lu1 C24 C23 -169.9(6)
C29 Lu1 C24 C23 139.5(7)
C27 Lu1 C24 C23 -37.0(6)
C26 Lu1 C24 C23 -77.1(7)
C25 Lu1 C24 C23 -115.1(9)
C31 Lu1 C24 C23 173.4(6)
C30 Lu1 C24 C23 134.9(6)
C1 Lu1 C24 C25 155.7(6)
C4 Lu1 C24 C25 72.9(7)
C28 Lu1 C24 C25 -75.6(7)
C23 Lu1 C24 C25 115.1(9)
C32 Lu1 C24 C25 -54.8(7)
C29 Lu1 C24 C25 -105.4(7)
C27 Lu1 C24 C25 78.0(7)
C26 Lu1 C24 C25 37.9(6)
C31 Lu1 C24 C25 -71.6(8)
C30 Lu1 C24 C25 -110.1(6)
C23 C24 C25 C26 0.7(10)
Lu1 C24 C25 C26 -67.2(6)
C23 C24 C25 Lu1 67.9(6)
C1 Lu1 C25 C24 -33.0(8)
C4 Lu1 C25 C24 -127.8(6)
C28 Lu1 C25 C24 101.2(7)
C23 Lu1 C25 C24 -36.4(6)
C32 Lu1 C25 C24 130.4(7)
C29 Lu1 C25 C24 80.6(7)
C27 Lu1 C25 C24 -76.3(7)
C26 Lu1 C25 C24 -112.6(9)
C31 Lu1 C25 C24 132.0(6)
C30 Lu1 C25 C24 96.1(7)
C1 Lu1 C25 C26 79.6(7)
C4 Lu1 C25 C26 -15.2(7)
C28 Lu1 C25 C26 -146.2(7)
C24 Lu1 C25 C26 112.6(9)
C23 Lu1 C25 C26 76.1(6)
C32 Lu1 C25 C26 -117.0(6)
C29 Lu1 C25 C26 -166.8(6)
C27 Lu1 C25 C26 36.3(6)
C31 Lu1 C25 C26 -115.5(6)
C30 Lu1 C25 C26 -151.4(6)
C24 C25 C26 C27 -0.6(10)
Lu1 C25 C26 C27 -67.1(6)
C24 C25 C26 Lu1 66.5(6)
C1 Lu1 C26 C27 -7.6(7)
C4 Lu1 C26 C27 -77.9(6)
C28 Lu1 C26 C27 150.3(6)
C24 Lu1 C26 C27 77.5(6)
C23 Lu1 C26 C27 37.4(5)
C32 Lu1 C26 C27 -177.2(6)
C29 Lu1 C26 C27 133.4(6)
C25 Lu1 C26 C27 115.4(9)
C31 Lu1 C26 C27 -157.3(5)
C30 Lu1 C26 C27 173.6(8)
C1 Lu1 C26 C25 -123.0(6)
C4 Lu1 C26 C25 166.7(6)
C28 Lu1 C26 C25 34.9(7)
C24 Lu1 C26 C25 -37.9(6)
C23 Lu1 C26 C25 -78.0(6)
C32 Lu1 C26 C25 67.4(6)
C29 Lu1 C26 C25 18.0(8)
C27 Lu1 C26 C25 -115.4(9)
C31 Lu1 C26 C25 87.3(7)
C30 Lu1 C26 C25 58.2(10)
C24 C23 C27 C26 0.1(10)
Lu1 C23 C27 C26 67.8(6)
C24 C23 C27 Lu1 -67.7(6)
C25 C26 C27 C23 0.3(10)
Lu1 C26 C27 C23 -67.2(6)
C25 C26 C27 Lu1 67.5(6)
C1 Lu1 C27 C23 -73.0(6)
C4 Lu1 C27 C23 -146.9(6)
C28 Lu1 C27 C23 73.6(8)
C24 Lu1 C27 C23 36.9(5)
C32 Lu1 C27 C23 117.4(6)
C29 Lu1 C27 C23 30.3(10)
C26 Lu1 C27 C23 113.5(8)
C25 Lu1 C27 C23 77.0(6)
C31 Lu1 C27 C23 160.5(7)
C30 Lu1 C27 C23 -42(3)
C1 Lu1 C27 C26 173.5(6)
C4 Lu1 C27 C26 99.6(6)
C28 Lu1 C27 C26 -39.9(8)
C24 Lu1 C27 C26 -76.6(6)
C23 Lu1 C27 C26 -113.5(8)
C32 Lu1 C27 C26 3.9(8)
C29 Lu1 C27 C26 -83.2(9)
C25 Lu1 C27 C26 -36.5(5)
C31 Lu1 C27 C26 47.0(10)
C30 Lu1 C27 C26 -156(3)
C1 Lu1 C28 C32 -111.6(7)
C4 Lu1 C28 C32 -10.0(9)
C24 Lu1 C28 C32 140.3(7)
C23 Lu1 C28 C32 146.5(6)
C29 Lu1 C28 C32 -111.2(9)
C27 Lu1 C28 C32 112.5(7)
C26 Lu1 C28 C32 92.4(7)
C25 Lu1 C28 C32 109.8(7)
C31 Lu1 C28 C32 -36.2(6)
C30 Lu1 C28 C32 -75.1(7)
C1 Lu1 C28 C29 -0.4(9)
C4 Lu1 C28 C29 101.3(8)
C24 Lu1 C28 C29 -108.5(7)
C23 Lu1 C28 C29 -102.3(7)
C32 Lu1 C28 C29 111.2(9)
C27 Lu1 C28 C29 -136.3(7)
C26 Lu1 C28 C29 -156.4(7)
C25 Lu1 C28 C29 -139.0(8)
C31 Lu1 C28 C29 75.0(7)
C30 Lu1 C28 C29 36.1(6)
C32 C28 C29 C30 -1.2(11)
Lu1 C28 C29 C30 -70.6(7)
C32 C28 C29 Lu1 69.4(6)
C1 Lu1 C29 C30 -65.8(7)
C4 Lu1 C29 C30 9.0(9)
C28 Lu1 C29 C30 114.5(9)
C24 Lu1 C29 C30 -172.6(7)
C23 Lu1 C29 C30 -150.1(6)
C32 Lu1 C29 C30 75.8(7)
C27 Lu1 C29 C30 -167.5(6)
C26 Lu1 C29 C30 147.0(7)
C25 Lu1 C29 C30 156.5(7)
C31 Lu1 C29 C30 36.3(6)
C1 Lu1 C29 C28 179.7(7)
C4 Lu1 C29 C28 -105.5(8)
C24 Lu1 C29 C28 72.9(7)
C23 Lu1 C29 C28 95.5(7)
C32 Lu1 C29 C28 -38.6(6)
C27 Lu1 C29 C28 78.0(9)
C26 Lu1 C29 C28 32.5(9)
C25 Lu1 C29 C28 42.0(8)
C31 Lu1 C29 C28 -78.2(7)
C30 Lu1 C29 C28 -114.5(9)
C28 C29 C30 C31 1.2(11)
Lu1 C29 C30 C31 -66.2(6)
C28 C29 C30 Li1 94.5(12)
Lu1 C29 C30 Li1 27.0(10)
C28 C29 C30 Lu1 67.4(7)
C1 Lu1 C30 C29 114.3(7)
C4 Lu1 C30 C29 -173.0(7)
C28 Lu1 C30 C29 -37.5(6)
C24 Lu1 C30 C29 9.2(8)
C23 Lu1 C30 C29 47.3(9)
C32 Lu1 C30 C29 -78.4(7)
C27 Lu1 C30 C29 83(3)
C26 Lu1 C30 C29 -66.8(11)
C25 Lu1 C30 C29 -31.0(9)
C31 Lu1 C30 C29 -114.9(9)
C1 Lu1 C30 C31 -130.8(6)
C4 Lu1 C30 C31 -58.0(6)
C28 Lu1 C30 C31 77.4(7)
C24 Lu1 C30 C31 124.2(7)
C23 Lu1 C30 C31 162.2(6)
C32 Lu1 C30 C31 36.6(6)
C29 Lu1 C30 C31 114.9(9)
C27 Lu1 C30 C31 -162(3)
C26 Lu1 C30 C31 48.2(11)
C25 Lu1 C30 C31 84.0(8)
C1 Lu1 C30 Li1 -43.3(4)
C4 Lu1 C30 Li1 29.4(4)
C28 Lu1 C30 Li1 164.9(6)
C24 Lu1 C30 Li1 -148.4(5)
C23 Lu1 C30 Li1 -110.3(6)
C32 Lu1 C30 Li1 124.0(6)
C29 Lu1 C30 Li1 -157.6(8)
C27 Lu1 C30 Li1 -74(3)
C26 Lu1 C30 Li1 135.6(7)
C25 Lu1 C30 Li1 171.4(5)
C31 Lu1 C30 Li1 87.4(7)
C29 C30 C31 C32 -0.8(10)
Li1 C30 C31 C32 -131.1(7)
Lu1 C30 C31 C32 -65.4(6)
C29 C30 C31 Lu1 64.6(7)
Li1 C30 C31 Lu1 -65.7(3)
C1 Lu1 C31 C32 165.6(6)
C4 Lu1 C31 C32 -122.6(6)
C28 Lu1 C31 C32 37.5(6)
C24 Lu1 C31 C32 32.2(9)
C23 Lu1 C31 C32 49.6(19)
C29 Lu1 C31 C32 78.4(7)
C27 Lu1 C31 C32 -70.1(10)
C26 Lu1 C31 C32 -40.7(8)
C25 Lu1 C31 C32 -3.1(8)
C30 Lu1 C31 C32 114.9(9)
C1 Lu1 C31 C30 50.7(7)
C4 Lu1 C31 C30 122.5(7)
C28 Lu1 C31 C30 -77.4(7)
C24 Lu1 C31 C30 -82.7(8)
C23 Lu1 C31 C30 -65.3(18)
C32 Lu1 C31 C30 -114.9(9)
C29 Lu1 C31 C30 -36.5(6)
C27 Lu1 C31 C30 175.0(7)
C26 Lu1 C31 C30 -155.6(6)
C25 Lu1 C31 C30 -118.1(7)
C30 C31 C32 C28 0.1(10)
Lu1 C31 C32 C28 -67.8(7)
C30 C31 C32 Lu1 67.9(6)
C29 C28 C32 C31 0.7(11)
Lu1 C28 C32 C31 70.3(6)
C29 C28 C32 Lu1 -69.6(6)
C1 Lu1 C32 C31 -19.1(8)
C4 Lu1 C32 C31 57.9(6)
C28 Lu1 C32 C31 -114.4(9)
C24 Lu1 C32 C31 -157.7(6)
C23 Lu1 C32 C31 -166.0(6)
C29 Lu1 C32 C31 -75.7(7)
C27 Lu1 C32 C31 146.8(6)
C26 Lu1 C32 C31 148.8(6)
C25 Lu1 C32 C31 177.3(6)
C30 Lu1 C32 C31 -36.2(6)
C1 Lu1 C32 C28 95.3(8)
C4 Lu1 C32 C28 172.3(7)
C24 Lu1 C32 C28 -43.3(8)
C23 Lu1 C32 C28 -51.6(9)
C29 Lu1 C32 C28 38.7(6)
C27 Lu1 C32 C28 -98.8(7)
C26 Lu1 C32 C28 -96.8(7)
C25 Lu1 C32 C28 -68.3(7)
C31 Lu1 C32 C28 114.4(9)
C30 Lu1 C32 C28 78.2(7)
C36 O1 C33 C34 -4.0(11)
Li1 O1 C33 C34 -173.4(8)
O1 C33 C34 C35 23.2(12)
C33 C34 C35 C36 -32.8(12)
C33 O1 C36 C35 -16.4(11)
Li1 O1 C36 C35 152.6(9)
C34 C35 C36 O1 30.5(12)
C36 O1 Li1 C1 -172.6(10)
C33 O1 Li1 C1 -5.0(16)
C36 O1 Li1 C3 -75.8(12)
C33 O1 Li1 C3 91.8(11)
C36 O1 Li1 C4 -31.4(15)
C33 O1 Li1 C4 136.1(10)
C36 O1 Li1 C2 -125.3(10)
C33 O1 Li1 C2 42.2(13)
C36 O1 Li1 C30 88.6(9)
C33 O1 Li1 C30 -103.8(9)
C36 O1 Li1 Lu1 73(2)
C33 O1 Li1 Lu1 -119.4(17)
C2 C1 Li1 O1 91.7(12)
Si2 C1 Li1 O1 -30.5(15)
Lu1 C1 Li1 O1 -153.9(12)
C2 C1 Li1 C3 -28.0(4)
Si2 C1 Li1 C3 -150.1(6)
Lu1 C1 Li1 C3 86.4(3)
C2 C1 Li1 C4 -61.4(5)
Si2 C1 Li1 C4 176.4(5)
Lu1 C1 Li1 C4 52.9(3)
Si2 C1 Li1 C2 -122.2(8)
Lu1 C1 Li1 C2 114.4(5)
C2 C1 Li1 C30 -165.5(6)
Si2 C1 Li1 C30 72.3(7)
Lu1 C1 Li1 C30 -51.1(3)
C2 C1 Li1 Lu1 -114.4(5)
Si2 C1 Li1 Lu1 123.5(6)
C4 C3 Li1 O1 119.1(9)
C11 C3 Li1 O1 -2.2(12)
C2 C3 Li1 O1 -108.5(9)
C4 C3 Li1 C1 -106.9(5)
C11 C3 Li1 C1 131.7(7)
C2 C3 Li1 C1 25.4(4)
C11 C3 Li1 C4 -121.3(8)
C2 C3 Li1 C4 132.4(6)
C4 C3 Li1 C2 -132.4(6)
C11 C3 Li1 C2 106.3(8)
C4 C3 Li1 C30 -39.7(9)
C11 C3 Li1 C30 -161.0(8)
C2 C3 Li1 C30 92.7(9)
C4 C3 Li1 Lu1 -48.6(4)
C11 C3 Li1 Lu1 -170.0(6)
C2 C3 Li1 Lu1 83.7(4)
C3 C4 Li1 O1 -90.3(11)
Si1 C4 Li1 O1 27.8(14)
Lu1 C4 Li1 O1 152.0(11)
C3 C4 Li1 C1 64.3(5)
Si1 C4 Li1 C1 -177.6(5)
Lu1 C4 Li1 C1 -53.4(3)
Si1 C4 Li1 C3 118.1(7)
Lu1 C4 Li1 C3 -117.7(5)
C3 C4 Li1 C2 30.6(4)
Si1 C4 Li1 C2 148.7(6)
Lu1 C4 Li1 C2 -87.1(3)
C3 C4 Li1 C30 151.2(7)
Si1 C4 Li1 C30 -90.7(7)
Lu1 C4 Li1 C30 33.5(4)
C3 C4 Li1 Lu1 117.7(5)
Si1 C4 Li1 Lu1 -124.2(6)
C1 C2 Li1 O1 -121.4(10)
C5 C2 Li1 O1 -3.1(15)
C3 C2 Li1 O1 102.1(10)
C5 C2 Li1 C1 118.3(10)
C3 C2 Li1 C1 -136.5(6)
C1 C2 Li1 C3 136.5(6)
C5 C2 Li1 C3 -105.2(10)
C1 C2 Li1 C4 109.2(5)
C5 C2 Li1 C4 -132.5(9)
C3 C2 Li1 C4 -27.3(4)
C1 C2 Li1 C30 17.4(7)
C5 C2 Li1 C30 135.7(8)
C3 C2 Li1 C30 -119.1(8)
C1 C2 Li1 Lu1 51.1(4)
C5 C2 Li1 Lu1 169.4(8)
C3 C2 Li1 Lu1 -85.4(4)
C29 C30 Li1 O1 158.6(11)
C31 C30 Li1 O1 -96.0(8)
Lu1 C30 Li1 O1 -172.8(7)
C29 C30 Li1 C1 20.5(12)
C31 C30 Li1 C1 125.9(7)
Lu1 C30 Li1 C1 49.2(4)
C29 C30 Li1 C3 -38.9(16)
C31 C30 Li1 C3 66.5(11)
Lu1 C30 Li1 C3 -10.2(8)
C29 C30 Li1 C4 -60.9(13)
C31 C30 Li1 C4 44.5(8)
Lu1 C30 Li1 C4 -32.3(4)
C29 C30 Li1 C2 10.5(15)
C31 C30 Li1 C2 115.9(9)
Lu1 C30 Li1 C2 39.1(6)
C29 C30 Li1 Lu1 -28.7(10)
C31 C30 Li1 Lu1 76.8(6)
C1 Lu1 Li1 O1 132(2)
C4 Lu1 Li1 O1 -122.7(19)
C28 Lu1 Li1 O1 5.9(19)
C24 Lu1 Li1 O1 127.9(16)
C23 Lu1 Li1 O1 154.2(16)
C32 Lu1 Li1 O1 -21.3(18)
C29 Lu1 Li1 O1 29.2(18)
C27 Lu1 Li1 O1 -169.2(17)
C26 Lu1 Li1 O1 -135.7(16)
C25 Lu1 Li1 O1 -126.8(19)
C31 Lu1 Li1 O1 -16.6(17)
C30 Lu1 Li1 O1 18.1(17)
C4 Lu1 Li1 C1 105.7(5)
C28 Lu1 Li1 C1 -125.8(4)
C24 Lu1 Li1 C1 -3.8(10)
C23 Lu1 Li1 C1 22.5(6)
C32 Lu1 Li1 C1 -152.9(4)
C29 Lu1 Li1 C1 -102.5(4)
C27 Lu1 Li1 C1 59.2(5)
C26 Lu1 Li1 C1 92.6(6)
C25 Lu1 Li1 C1 101.6(18)
C31 Lu1 Li1 C1 -148.2(5)
C30 Lu1 Li1 C1 -113.5(5)
C1 Lu1 Li1 C3 -74.2(4)
C4 Lu1 Li1 C3 31.5(3)
C28 Lu1 Li1 C3 160.1(4)
C24 Lu1 Li1 C3 -78.0(9)
C23 Lu1 Li1 C3 -51.6(6)
C32 Lu1 Li1 C3 132.9(4)
C29 Lu1 Li1 C3 -176.7(4)
C27 Lu1 Li1 C3 -15.0(6)
C26 Lu1 Li1 C3 18.5(7)
C25 Lu1 Li1 C3 27(2)
C31 Lu1 Li1 C3 137.6(5)
C30 Lu1 Li1 C3 172.3(6)
C1 Lu1 Li1 C4 -105.7(5)
C28 Lu1 Li1 C4 128.6(4)
C24 Lu1 Li1 C4 -109.4(8)
C23 Lu1 Li1 C4 -83.1(5)
C32 Lu1 Li1 C4 101.4(4)
C29 Lu1 Li1 C4 151.9(4)
C27 Lu1 Li1 C4 -46.5(5)
C26 Lu1 Li1 C4 -13.0(7)
C25 Lu1 Li1 C4 -4(2)
C31 Lu1 Li1 C4 106.1(5)
C30 Lu1 Li1 C4 140.8(5)
C1 Lu1 Li1 C2 -33.3(3)
C4 Lu1 Li1 C2 72.3(4)
C28 Lu1 Li1 C2 -159.1(4)
C24 Lu1 Li1 C2 -37.1(10)
C23 Lu1 Li1 C2 -10.8(6)
C32 Lu1 Li1 C2 173.7(4)
C29 Lu1 Li1 C2 -135.8(4)
C27 Lu1 Li1 C2 25.8(5)
C26 Lu1 Li1 C2 59.3(6)
C25 Lu1 Li1 C2 68.2(19)
C31 Lu1 Li1 C2 178.4(5)
C30 Lu1 Li1 C2 -146.9(6)
C1 Lu1 Li1 C30 113.5(5)
C4 Lu1 Li1 C30 -140.8(5)
C28 Lu1 Li1 C30 -12.2(5)
C24 Lu1 Li1 C30 109.8(8)
C23 Lu1 Li1 C30 136.1(4)
C32 Lu1 Li1 C30 -39.4(4)
C29 Lu1 Li1 C30 11.1(4)
C27 Lu1 Li1 C30 172.7(4)
C26 Lu1 Li1 C30 -153.8(5)
C25 Lu1 Li1 C30 -144.9(17)
C31 Lu1 Li1 C30 -34.7(4)
